data_7011597
loop_
_publ_author_name
'Galibert, Anne Marie'
'Cortadellas, Olivier'
'Soula, Brigitte'
'Donnadieu, Bruno'
'Fabre, Paul-Louis'

_publ_section_title
;
 Characterization of two conformers in the co-ordination chemistry of
 3,4-bis(cyanamido)cyclobutane-1,2-dione dianion: syntheses, crystal
 structures, and electrochemical study of nickel(ii) complexes
;
_journal_issue 19
_journal_name_full 'Journal of the Chemical Society, Dalton Transactions'
_journal_page_first 3743
_journal_paper_doi 10.1039/b202085h
_journal_year 2002
_chemical_formula_sum 'C12 H12 N8 Ni O2'
_chemical_formula_weight 359.01
_space_group_IT_number 19
_symmetry_cell_setting orthorhombic
_symmetry_space_group_name_Hall 'P 2ac 2ab'
_symmetry_space_group_name_H-M 'P 21 21 21'
_atom_sites_solution_hydrogens geom
_atom_sites_solution_primary direct
_atom_sites_solution_secondary difmap
_audit_creation_method SHELXL-97
_cell_angle_alpha 90.00
_cell_angle_beta 90.00
_cell_angle_gamma 90.00
_cell_formula_units_Z 4
_cell_length_a 9.6957(7)
_cell_length_b 11.3628(8)
_cell_length_c 13.8338(14)
_cell_measurement_reflns_used 5000
_cell_measurement_temperature 160(2)
_cell_measurement_theta_max 26.05
_cell_measurement_theta_min 2.3
_cell_volume 1524.1(2)
_computing_cell_refinement 'Stoe IPDS software (Stoe, 1996)'
_computing_data_collection 'Stoe IPDS software (Stoe, 1996)'
_computing_data_reduction 'XRED (Stoe, 1.08, 1996)'
_computing_molecular_graphics 'ORTEP3 for Windows (Farrugia, 1997)'
_computing_publication_material 'SHELXL-97 (Sheldrick, 1997)'
_computing_structure_refinement 'SHELXL-97 (Sheldrick, 1997)'
_computing_structure_solution 'SIR92 (Giacovazzo et al, 1992)'
_diffrn_ambient_temperature 160(2)
_diffrn_measured_fraction_theta_full 0.986
_diffrn_measured_fraction_theta_max 0.986
_diffrn_measurement_device 'Stoe IPDS'
_diffrn_measurement_method \f
_diffrn_radiation_monochromator graphite
_diffrn_radiation_source 'fine-focus sealed tube'
_diffrn_radiation_type MoK\a
_diffrn_radiation_wavelength 0.71073
_diffrn_reflns_av_R_equivalents 0.0260
_diffrn_reflns_av_sigmaI/netI 0.0199
_diffrn_reflns_limit_h_max 10
_diffrn_reflns_limit_h_min -11
_diffrn_reflns_limit_k_max 13
_diffrn_reflns_limit_k_min -12
_diffrn_reflns_limit_l_max 17
_diffrn_reflns_limit_l_min -16
_diffrn_reflns_number 9782
_diffrn_reflns_theta_full 26.09
_diffrn_reflns_theta_max 26.09
_diffrn_reflns_theta_min 2.94
_diffrn_standards_decay_% <0.1
_diffrn_standards_interval_time 'every frame'
_diffrn_standards_number 200
_exptl_absorpt_coefficient_mu 1.296
_exptl_absorpt_correction_T_max 0.851
_exptl_absorpt_correction_T_min 0.252
_exptl_absorpt_correction_type semi-empirical
_exptl_crystal_colour purple
_exptl_crystal_density_diffrn 1.565
_exptl_crystal_density_method 'not measured'
_exptl_crystal_description rod
_exptl_crystal_F_000 736
_exptl_crystal_size_max 0.75
_exptl_crystal_size_mid 0.25
_exptl_crystal_size_min 0.25
_refine_diff_density_max 0.437
_refine_diff_density_min -0.263
_refine_diff_density_rms 0.060
_refine_ls_abs_structure_details 'Flack H D (1983), Acta Cryst. A39, 876-881'
_refine_ls_abs_structure_Flack -0.023(13)
_refine_ls_extinction_method none
_refine_ls_goodness_of_fit_ref 1.039
_refine_ls_hydrogen_treatment mixed
_refine_ls_matrix_type full
_refine_ls_number_parameters 208
_refine_ls_number_reflns 2972
_refine_ls_number_restraints 0
_refine_ls_restrained_S_all 1.039
_refine_ls_R_factor_all 0.0269
_refine_ls_R_factor_gt 0.0252
_refine_ls_shift/su_max 0.001
_refine_ls_shift/su_mean 0.000
_refine_ls_structure_factor_coef Fsqd
_refine_ls_weighting_details 'calc w=1/[\s^2^(Fo^2^)+(0.0479P)^2^+0.4904P] where P=(Fo^2^+2Fc^2^)/3'
_refine_ls_weighting_scheme calc
_refine_ls_wR_factor_gt 0.0676
_refine_ls_wR_factor_ref 0.0688
_reflns_number_gt 2850
_reflns_number_total 2972
_reflns_threshold_expression >2sigma(I)
_cod_data_source_file b202085h.txt
_cod_data_source_block 3
_cod_database_code 7011597
_computing_corr_abs DIFABS
_computing_absolute_conf 'Flack H D (1983), Acta Cryst. A39, 876-881'

loop_
_symmetry_equiv_pos_as_xyz
'x, y, z'
'x+1/2, -y+1/2, -z'
'-x, y+1/2, -z+1/2'
'-x+1/2, -y, z+1/2'

loop_
_atom_site_label
_atom_site_type_symbol
_atom_site_fract_x
_atom_site_fract_y
_atom_site_fract_z
_atom_site_U_iso_or_equiv
_atom_site_adp_type
_atom_site_occupancy
_atom_site_symmetry_multiplicity
_atom_site_calc_flag
_atom_site_refinement_flags
_atom_site_disorder_assembly
_atom_site_disorder_group
Ni1 Ni 0.25877(3) -0.07833(2) 0.352772(17) 0.01536(9) Uani 1 1 d . . .
N1 N 0.6767(2) -0.06188(18) 0.48241(15) 0.0220(4) Uani 1 1 d . . .
N2 N 0.4341(2) -0.05138(19) 0.43101(15) 0.0234(4) Uani 1 1 d . . .
N3 N 0.1336(2) 0.27376(18) 0.47732(14) 0.0214(4) Uani 1 1 d . . .
N4 N 0.1550(2) 0.07058(19) 0.41545(14) 0.0228(4) Uani 1 1 d . . .
N5 N 0.0964(2) -0.11663(18) 0.25646(13) 0.0200(4) Uani 1 1 d . . .
N6 N 0.1366(2) -0.17904(17) 0.45048(13) 0.0184(4) Uani 1 1 d . . .
N7 N 0.3202(2) 0.04014(18) 0.24468(14) 0.0209(4) Uani 1 1 d . . .
N8 N 0.3496(2) -0.22717(18) 0.28943(14) 0.0209(4) Uani 1 1 d . . .
O1 O 0.95546(16) -0.05806(15) 0.60287(12) 0.0236(4) Uani 1 1 d . . .
O2 O 0.89926(19) 0.21484(16) 0.66993(13) 0.0305(4) Uani 1 1 d . . .
C1 C 0.7428(3) 0.02495(18) 0.52816(14) 0.0183(4) Uani 1 1 d . . .
C2 C 0.8703(2) 0.0192(2) 0.58426(16) 0.0191(5) Uani 1 1 d . . .
C3 C 0.8484(2) 0.1447(2) 0.61315(16) 0.0212(5) Uani 1 1 d . . .
C4 C 0.7261(2) 0.14669(19) 0.54954(15) 0.0178(4) Uani 1 1 d . . .
C5 C 0.5483(2) -0.04775(19) 0.45368(17) 0.0199(5) Uani 1 1 d . . .
C6 C 0.1508(2) 0.1671(2) 0.44261(17) 0.0186(4) Uani 1 1 d . . .
C7 C -0.0267(2) -0.1354(2) 0.31759(17) 0.0232(5) Uani 1 1 d . . .
H7A H -0.1014 -0.1704 0.2782 0.028 Uiso 1 1 calc R . .
H7B H -0.0596 -0.0588 0.3427 0.028 Uiso 1 1 calc R . .
C8 C 0.0068(2) -0.2166(2) 0.40171(16) 0.0214(5) Uani 1 1 d . . .
H8A H -0.0701 -0.2153 0.4488 0.026 Uiso 1 1 calc R . .
H8B H 0.0172 -0.2982 0.3778 0.026 Uiso 1 1 calc R . .
C9 C 0.0822(3) -0.0090(2) 0.19657(17) 0.0245(5) Uani 1 1 d . . .
H9A H 0.0370 0.0536 0.2350 0.029 Uiso 1 1 calc R . .
H9B H 0.0230 -0.0262 0.1399 0.029 Uiso 1 1 calc R . .
C10 C 0.2222(3) 0.0337(2) 0.16230(16) 0.0258(5) Uani 1 1 d . . .
H10A H 0.2586 -0.0209 0.1127 0.031 Uiso 1 1 calc R . .
H10B H 0.2127 0.1124 0.1325 0.031 Uiso 1 1 calc R . .
C11 C 0.1337(3) -0.2210(2) 0.19728(17) 0.0269(5) Uani 1 1 d . . .
H11A H 0.1708 -0.1940 0.1344 0.032 Uiso 1 1 calc R . .
H11B H 0.0493 -0.2674 0.1842 0.032 Uiso 1 1 calc R . .
C12 C 0.2397(3) -0.3001(2) 0.24567(16) 0.0260(5) Uani 1 1 d . . .
H12A H 0.1945 -0.3481 0.2963 0.031 Uiso 1 1 calc R . .
H12B H 0.2803 -0.3542 0.1973 0.031 Uiso 1 1 calc R . .

loop_
_atom_site_aniso_label
_atom_site_aniso_U_11
_atom_site_aniso_U_22
_atom_site_aniso_U_33
_atom_site_aniso_U_23
_atom_site_aniso_U_13
_atom_site_aniso_U_12
Ni1 0.01460(13) 0.01578(14) 0.01570(13) 0.00001(9) -0.00094(11) -0.00065(12)
N1 0.0203(9) 0.0177(10) 0.0279(10) -0.0025(8) -0.0070(8) 0.0022(8)
N2 0.0211(10) 0.0247(11) 0.0242(10) -0.0017(8) -0.0054(8) -0.0027(8)
N3 0.0212(10) 0.0176(10) 0.0255(10) -0.0021(7) 0.0050(8) -0.0024(8)
N4 0.0254(10) 0.0174(10) 0.0255(10) 0.0019(8) 0.0048(8) 0.0006(9)
N5 0.0185(9) 0.0238(10) 0.0176(9) 0.0013(8) -0.0017(7) -0.0016(8)
N6 0.0197(9) 0.0179(9) 0.0175(9) 0.0012(7) 0.0001(7) -0.0033(8)
N7 0.0206(9) 0.0218(10) 0.0202(9) 0.0035(8) 0.0022(8) -0.0016(8)
N8 0.0184(9) 0.0190(10) 0.0254(9) -0.0030(8) 0.0016(8) 0.0014(8)
O1 0.0199(8) 0.0233(9) 0.0275(8) -0.0001(7) -0.0043(6) 0.0034(7)
O2 0.0306(9) 0.0254(9) 0.0355(10) -0.0077(8) -0.0140(8) -0.0002(8)
C1 0.0169(10) 0.0180(10) 0.0199(9) -0.0004(7) -0.0003(10) 0.0009(10)
C2 0.0166(11) 0.0212(11) 0.0194(10) 0.0008(9) 0.0003(9) -0.0012(9)
C3 0.0191(11) 0.0225(12) 0.0221(10) 0.0000(9) -0.0033(9) -0.0012(9)
C4 0.0148(11) 0.0191(10) 0.0195(9) -0.0025(8) -0.0025(8) -0.0026(8)
C5 0.0230(12) 0.0168(11) 0.0198(10) -0.0002(9) -0.0015(9) -0.0018(9)
C6 0.0152(10) 0.0195(11) 0.0211(10) 0.0033(9) 0.0037(8) -0.0013(9)
C7 0.0150(10) 0.0309(13) 0.0238(11) 0.0018(10) -0.0007(9) -0.0020(10)
C8 0.0176(11) 0.0247(12) 0.0220(11) -0.0004(9) -0.0015(9) -0.0063(9)
C9 0.0206(11) 0.0309(13) 0.0219(11) 0.0082(10) -0.0052(9) 0.0040(10)
C10 0.0250(12) 0.0314(12) 0.0210(10) 0.0076(9) 0.0004(9) 0.0003(10)
C11 0.0303(13) 0.0286(13) 0.0219(11) -0.0035(10) -0.0054(10) -0.0019(11)
C12 0.0278(12) 0.0216(11) 0.0287(11) -0.0052(8) 0.0017(11) -0.0004(11)

loop_
_atom_type_symbol
_atom_type_description
_atom_type_scat_dispersion_real
_atom_type_scat_dispersion_imag
_atom_type_scat_source
C C 0.0033 0.0016 'International Tables Vol C Tables 4.2.6.8 and 6.1.1.4'
H H 0.0000 0.0000 'International Tables Vol C Tables 4.2.6.8 and 6.1.1.4'
N N 0.0061 0.0033 'International Tables Vol C Tables 4.2.6.8 and 6.1.1.4'
O O 0.0106 0.0060 'International Tables Vol C Tables 4.2.6.8 and 6.1.1.4'
Ni Ni 0.3393 1.1124 'International Tables Vol C Tables 4.2.6.8 and 6.1.1.4'

loop_
_geom_angle_atom_site_label_1
_geom_angle_atom_site_label_2
_geom_angle_atom_site_label_3
_geom_angle
_geom_angle_site_symmetry_1
_geom_angle_site_symmetry_3
_geom_angle_publ_flag
N2 Ni1 N7 92.60(8) . . ?
N2 Ni1 N8 89.59(8) . . ?
N7 Ni1 N8 95.77(8) . . ?
N2 Ni1 N5 171.69(8) . . ?
N7 Ni1 N5 83.90(8) . . ?
N8 Ni1 N5 83.28(8) . . ?
N2 Ni1 N6 101.98(8) . . ?
N7 Ni1 N6 162.62(8) . . ?
N8 Ni1 N6 93.75(7) . . ?
N5 Ni1 N6 82.81(7) . . ?
N2 Ni1 N4 93.31(8) . . ?
N7 Ni1 N4 85.14(8) . . ?
N8 Ni1 N4 176.92(8) . . ?
N5 Ni1 N4 93.90(8) . . ?
N6 Ni1 N4 84.65(8) . . ?
C5 N1 C1 120.4(2) . . ?
C5 N2 Ni1 162.2(2) . . ?
C6 N3 C4 116.14(19) . 2_456 ?
C6 N4 Ni1 152.97(19) . . ?
C7 N5 C9 111.28(19) . . ?
C7 N5 C11 113.3(2) . . ?
C9 N5 C11 111.90(18) . . ?
C7 N5 Ni1 105.74(13) . . ?
C9 N5 Ni1 104.64(14) . . ?
C11 N5 Ni1 109.36(15) . . ?
C8 N6 Ni1 109.64(13) . . ?
C10 N7 Ni1 109.49(14) . . ?
C12 N8 Ni1 108.69(14) . . ?
N1 C1 C4 139.6(2) . . ?
N1 C1 C2 128.6(2) . . ?
C4 C1 C2 91.69(18) . . ?
O1 C2 C1 135.2(2) . . ?
O1 C2 C3 135.9(2) . . ?
C1 C2 C3 88.83(18) . . ?
O2 C3 C4 134.1(2) . . ?
O2 C3 C2 137.4(2) . . ?
C4 C3 C2 88.24(18) . . ?
N3 C4 C1 132.9(2) 2_556 . ?
N3 C4 C3 136.1(2) 2_556 . ?
C1 C4 C3 90.99(19) . . ?
N2 C5 N1 170.8(3) . . ?
N4 C6 N3 174.1(2) . . ?
N5 C7 C8 110.67(19) . . ?
N5 C7 H7A 109.5 . . ?
C8 C7 H7A 109.5 . . ?
N5 C7 H7B 109.5 . . ?
C8 C7 H7B 109.5 . . ?
H7A C7 H7B 108.1 . . ?
N6 C8 C7 110.68(19) . . ?
N6 C8 H8A 109.5 . . ?
C7 C8 H8A 109.5 . . ?
N6 C8 H8B 109.5 . . ?
C7 C8 H8B 109.5 . . ?
H8A C8 H8B 108.1 . . ?
N5 C9 C10 110.75(19) . . ?
N5 C9 H9A 109.5 . . ?
C10 C9 H9A 109.5 . . ?
N5 C9 H9B 109.5 . . ?
C10 C9 H9B 109.5 . . ?
H9A C9 H9B 108.1 . . ?
N7 C10 C9 110.37(18) . . ?
N7 C10 H10A 109.6 . . ?
C9 C10 H10A 109.6 . . ?
N7 C10 H10B 109.6 . . ?
C9 C10 H10B 109.6 . . ?
H10A C10 H10B 108.1 . . ?
N5 C11 C12 113.18(19) . . ?
N5 C11 H11A 108.9 . . ?
C12 C11 H11A 108.9 . . ?
N5 C11 H11B 108.9 . . ?
C12 C11 H11B 108.9 . . ?
H11A C11 H11B 107.8 . . ?
N8 C12 C11 109.61(19) . . ?
N8 C12 H12A 109.7 . . ?
C11 C12 H12A 109.7 . . ?
N8 C12 H12B 109.7 . . ?
C11 C12 H12B 109.7 . . ?
H12A C12 H12B 108.2 . . ?

loop_
_geom_bond_atom_site_label_1
_geom_bond_atom_site_label_2
_geom_bond_distance
_geom_bond_site_symmetry_2
_geom_bond_publ_flag
Ni1 N2 2.039(2) . ?
Ni1 N7 2.0982(19) . ?
Ni1 N8 2.098(2) . ?
Ni1 N5 2.1075(19) . ?
Ni1 N6 2.1308(19) . ?
Ni1 N4 2.151(2) . ?
N1 C5 1.317(3) . ?
N1 C1 1.336(3) . ?
N2 C5 1.151(3) . ?
N3 C6 1.314(3) . ?
N3 C4 1.326(3) 2_456 ?
N4 C6 1.161(3) . ?
N5 C7 1.479(3) . ?
N5 C9 1.483(3) . ?
N5 C11 1.486(3) . ?
N6 C8 1.490(3) . ?
N7 C10 1.485(3) . ?
N8 C12 1.479(3) . ?
O1 C2 1.233(3) . ?
O2 C3 1.223(3) . ?
C1 C4 1.424(3) . ?
C1 C2 1.461(3) . ?
C2 C3 1.496(3) . ?
C3 C4 1.477(3) . ?
C4 N3 1.326(3) 2_556 ?
C7 C8 1.520(3) . ?
C7 H7A 0.9900 . ?
C7 H7B 0.9900 . ?
C8 H8A 0.9900 . ?
C8 H8B 0.9900 . ?
C9 C10 1.518(3) . ?
C9 H9A 0.9900 . ?
C9 H9B 0.9900 . ?
C10 H10A 0.9900 . ?
C10 H10B 0.9900 . ?
C11 C12 1.521(4) . ?
C11 H11A 0.9900 . ?
C11 H11B 0.9900 . ?
C12 H12A 0.9900 . ?
C12 H12B 0.9900 . ?
